data_7715709
loop_
_publ_author_name
'Bai, Xue'
'Zhu, Maochun'
'Liu, Yifei'
'Xing, Min'
'Ji, Xiaoying'
'Zhang, Ange'
'Yang, Yanli'
'Lu, Ying'
'Liu, Shuxia'

_publ_section_title
;
 Effective oxygen activation on polyoxometalate-based hybrids for
 epoxidation of alkenes.
;
_journal_issue 16
_journal_name_full 'Dalton transactions (Cambridge, England : 2003)'
_journal_page_first 6875
_journal_page_last 6880
_journal_paper_doi 10.1039/d4dt00530a
_journal_volume 53
_journal_year 2024
_chemical_formula_moiety 'O40 P W12, C18 H20 Co N14 O3, 3(H2 O)'
_chemical_formula_sum 'C18 H27 Co N14 O46 P W12'
_chemical_formula_weight 3471.63
_space_group_crystal_system monoclinic
_space_group_IT_number 14
_space_group_name_Hall '-P 2ybc'
_space_group_name_H-M_alt 'P 1 21/c 1'
_atom_sites_solution_hydrogens mixed
_atom_sites_solution_primary dual
_audit_creation_date 2024-01-15
_audit_creation_method
;
Olex2 1.5
(compiled 2021.11.18 svn.ra9532c28 for OlexSys, GUI svn.r6427)
;
_audit_update_record
;
2024-01-22 deposited with the CCDC.	2024-04-03 downloaded from the CCDC.
;
_cell_angle_alpha 90
_cell_angle_beta 93.403(2)
_cell_angle_gamma 90
_cell_formula_units_Z 4
_cell_length_a 13.0651(8)
_cell_length_b 18.4692(11)
_cell_length_c 23.0933(16)
_cell_measurement_reflns_used 9985
_cell_measurement_temperature 293
_cell_measurement_theta_max 25.017
_cell_measurement_theta_min 2.376
_cell_volume 5562.6(6)
_computing_cell_refinement 'SAINT V8.38A (Bruker, 2018)'
_computing_data_reduction 'SAINT V8.38A (Bruker, 2018)'
_computing_molecular_graphics 'Olex2 1.5 (Dolomanov et al., 2009)'
_computing_publication_material 'Olex2 1.5 (Dolomanov et al., 2009)'
_computing_structure_refinement 'SHELXL 2018/1 (Sheldrick, 2015)'
_computing_structure_solution 'SHELXT 2014/5 (Sheldrick, 2014)'
_diffrn_ambient_temperature 293
_diffrn_measured_fraction_theta_full 0.996
_diffrn_measured_fraction_theta_max 0.996
_diffrn_measurement_device_type 'CCD area detector'
_diffrn_measurement_method 'phi and omega scans'
_diffrn_radiation_monochromator graphite
_diffrn_radiation_type MoK\a
_diffrn_radiation_wavelength 0.71073
_diffrn_reflns_av_R_equivalents 0.0853
_diffrn_reflns_av_unetI/netI 0.0459
_diffrn_reflns_Laue_measured_fraction_full 0.996
_diffrn_reflns_Laue_measured_fraction_max 0.996
_diffrn_reflns_limit_h_max 15
_diffrn_reflns_limit_h_min -15
_diffrn_reflns_limit_k_max 21
_diffrn_reflns_limit_k_min -21
_diffrn_reflns_limit_l_max 27
_diffrn_reflns_limit_l_min -27
_diffrn_reflns_number 66938
_diffrn_reflns_point_group_measured_fraction_full 0.996
_diffrn_reflns_point_group_measured_fraction_max 0.996
_diffrn_reflns_theta_full 25.050
_diffrn_reflns_theta_max 25.050
_diffrn_reflns_theta_min 2.427
_diffrn_source_current 0.9
_diffrn_source_power 0.0405
_diffrn_source_voltage 45.0
_exptl_absorpt_coefficient_mu 25.140
_exptl_absorpt_correction_type multi-scan
_exptl_absorpt_process_details 'SADABS 2014/5'
_exptl_crystal_colour pink
_exptl_crystal_density_diffrn 4.144
_exptl_crystal_description block
_exptl_crystal_F_000 6120
_exptl_crystal_size_max 0.2
_exptl_crystal_size_mid 0.15
_exptl_crystal_size_min 0.1
_exptl_transmission_factor_max 0.081
_exptl_transmission_factor_min 0.015
_refine_diff_density_max 1.927
_refine_diff_density_min -1.686
_refine_diff_density_rms 0.292
_refine_ls_extinction_method none
_refine_ls_goodness_of_fit_ref 1.077
_refine_ls_hydrogen_treatment constr
_refine_ls_matrix_type full
_refine_ls_number_parameters 847
_refine_ls_number_reflns 9806
_refine_ls_number_restraints 558
_refine_ls_restrained_S_all 1.054
_refine_ls_R_factor_all 0.0602
_refine_ls_R_factor_gt 0.0368
_refine_ls_shift/su_max 0.001
_refine_ls_shift/su_mean 0.000
_refine_ls_structure_factor_coef Fsqd
_refine_ls_weighting_details 'w=1/[\s^2^(Fo^2^)+(0.0149P)^2^+106.9604P] where P=(Fo^2^+2Fc^2^)/3'
_refine_ls_weighting_scheme calc
_refine_ls_wR_factor_gt 0.0653
_refine_ls_wR_factor_ref 0.0729
_reflns_Friedel_coverage 0.000
_reflns_number_gt 7599
_reflns_number_total 9806
_reflns_threshold_expression 'I > 2\s(I)'
_cod_data_source_file d4dt00530a2.cif
_cod_data_source_block 1
_cod_depositor_comments 'Adding full bibliography for 7715708--7715709.cif.'
_cod_database_code 7715709
_shelx_shelxl_version_number 2018/1
_shelx_space_group_comment
;
The symmetry employed for this shelxl refinement is uniquely defined
by the following loop, which should always be used as a source of
symmetry information in preference to the above space-group names.
They are only intended as comments.
;
_olex2_refinement_description
;
1. Fixed Uiso
 At 1.2 times of:
  All C(H) groups
 At 1.5 times of:
  All O(H,H) groups
2. Uiso/Uaniso restraints and constraints
Uanis(O13) \\sim Ueq: with sigma of 0.01 and sigma for terminal atoms of 0.02
Uanis(O44) \\sim Ueq: with sigma of 0.01 and sigma for terminal atoms of 0.02
All non-hydrogen atoms restrained to be isotropic: with sigma of 0.01 and sigma
for terminal atoms of 13
3. Others
 Fixed Sof: W11(0.82) W11B(0.18)
4.a Riding coordinates:
 O44(H44A,H44B)
4.b Free rotating group:
 O45(H45A,H45B), O46(H46A,H46B)
4.c Rotating group:
 O3(H3A,H3B), O1(H1A,H1B), O2(H2A,H2B)
4.d Aromatic/amide H refined with riding coordinates:
 C14(H14), C6(H6), C17(H17), C11(H11), C18(H18), C12(H12), C8(H8), C9(H9),
 C16(H16), C7(H7), C1(H1), C2(H2), C10(H10), C4(H4)
;
_olex2_submission_special_instructions 'No special instructions were received'

loop_
_space_group_symop_operation_xyz
'x, y, z'
'-x, y+1/2, -z+1/2'
'-x, -y, -z'
'x, -y-1/2, z-1/2'

loop_
_atom_site_label
_atom_site_type_symbol
_atom_site_fract_x
_atom_site_fract_y
_atom_site_fract_z
_atom_site_U_iso_or_equiv
_atom_site_adp_type
_atom_site_occupancy
_atom_site_site_symmetry_order
_atom_site_calc_flag
_atom_site_refinement_flags_posn
_atom_site_refinement_flags_adp
_atom_site_refinement_flags_occupancy
_atom_site_disorder_assembly
_atom_site_disorder_group
W3 W 0.75452(4) 0.45547(3) 0.63698(2) 0.01697(12) Uani 1 1 d . U . . .
W6 W 0.91005(4) 0.54311(3) 0.74190(2) 0.01728(12) Uani 1 1 d . U . . .
W5 W 0.92839(4) 0.35737(3) 0.72550(2) 0.01930(12) Uani 1 1 d . U . . .
W2 W 0.52700(4) 0.53458(3) 0.69662(2) 0.01993(12) Uani 1 1 d . U . . .
W7 W 0.50495(4) 0.31631(3) 0.82606(2) 0.02051(13) Uani 1 1 d . U . . .
W1 W 0.54861(4) 0.33778(3) 0.68101(2) 0.02070(13) Uani 1 1 d . U . . .
W8 W 0.48676(4) 0.51374(3) 0.84229(2) 0.02258(13) Uani 1 1 d . U . . .
W9 W 0.66928(4) 0.40901(3) 0.93608(2) 0.02323(13) Uani 1 1 d . U . . .
W10 W 0.86361(4) 0.52281(3) 0.89626(2) 0.02383(13) Uani 1 1 d . U . . .
W4 W 0.72119(4) 0.24159(3) 0.77156(3) 0.02342(14) Uani 1 1 d . U . . .
W12 W 0.68205(5) 0.62407(3) 0.79967(3) 0.02531(14) Uani 1 1 d . U . . .
W11 W 0.8867(3) 0.34048(14) 0.88151(14) 0.0214(4) Uani 0.82 1 d . U P A 2
Co1 Co 0.23205(12) 0.31174(9) 0.50997(8) 0.0201(4) Uani 1 1 d . U . . .
P1 P 0.7071(2) 0.43300(14) 0.78635(13) 0.0055(6) Uani 1 1 d . U . . .
O27 O 0.8273(7) 0.2863(5) 0.7310(4) 0.036(2) Uani 1 1 d . U . . .
O21 O 0.6006(7) 0.2406(5) 0.8137(4) 0.031(2) Uani 1 1 d . U . . .
O30 O 0.7878(6) 0.4443(4) 0.7427(4) 0.024(2) Uani 1 1 d . U . . .
O38 O 0.7968(7) 0.2717(5) 0.8397(5) 0.039(3) Uani 1 1 d . U . . .
O43 O 0.6477(7) 0.3639(5) 0.7728(4) 0.028(2) Uani 1 1 d . U . . .
O19 O 0.6346(7) 0.2564(5) 0.7039(5) 0.038(3) Uani 1 1 d . U . . .
O14 O 0.4673(7) 0.3141(5) 0.7454(4) 0.036(2) Uani 1 1 d . U . . .
O18 O 0.6615(7) 0.3779(4) 0.6452(4) 0.030(2) Uani 1 1 d . U . . .
O35 O 0.9439(7) 0.3549(5) 0.8083(4) 0.038(3) Uani 1 1 d . U . . .
O33 O 0.7955(7) 0.6021(5) 0.7561(4) 0.031(2) Uani 1 1 d . U . . .
O37 O 0.7579(7) 0.4297(5) 0.8474(4) 0.032(2) Uani 1 1 d . U . . .
O29 O 0.8643(7) 0.3873(4) 0.6530(4) 0.029(2) Uani 1 1 d . U . . .
O28 O 0.8498(7) 0.5286(5) 0.6650(4) 0.032(2) Uani 1 1 d . U . . .
O23 O 0.5909(7) 0.3415(5) 0.8927(4) 0.035(2) Uani 1 1 d . U . . .
O31 O 0.9812(7) 0.4546(5) 0.7322(4) 0.029(2) Uani 1 1 d . U . . .
O34 O 0.9250(7) 0.5319(5) 0.8230(4) 0.027(2) Uani 1 1 d . U . . .
O20 O 0.4610(7) 0.4143(5) 0.8272(4) 0.034(2) Uani 1 1 d . U . . .
N11 N 0.1825(7) 0.5047(5) 0.8074(5) 0.017(2) Uani 1 1 d . U . . .
O15 O 0.4997(7) 0.4342(5) 0.6864(4) 0.031(2) Uani 1 1 d . U . . .
O25 O 0.6339(7) 0.4975(5) 0.7835(4) 0.030(2) Uani 1 1 d . U . . .
O22 O 0.5614(8) 0.6023(5) 0.8413(4) 0.040(3) Uani 1 1 d . U . . .
O26 O 0.5938(8) 0.6185(5) 0.7317(4) 0.039(3) Uani 1 1 d . U . . .
O16 O 0.4460(8) 0.5326(5) 0.7626(4) 0.039(3) Uani 1 1 d . U . . .
O40 O 0.7850(7) 0.3464(5) 0.9362(5) 0.040(3) Uani 1 1 d . U . . .
O17 O 0.6458(7) 0.5170(5) 0.6542(4) 0.030(2) Uani 1 1 d . U . . .
O42 O 0.6934(8) 0.7139(5) 0.8096(5) 0.039(3) Uani 1 1 d . U . . .
O24 O 0.5760(7) 0.4813(5) 0.9042(4) 0.038(3) Uani 1 1 d . U . . .
O4 O 0.4777(7) 0.3026(5) 0.6248(4) 0.034(2) Uani 1 1 d . U . . .
N5 N 0.8226(8) 0.2207(5) 0.5798(4) 0.020(2) Uani 1 1 d . U . . .
N14 N 0.2086(8) 0.2438(6) 0.9313(5) 0.022(2) Uani 1 1 d . U . . .
N10 N 0.2377(8) 0.4220(5) 0.6703(5) 0.019(2) Uani 1 1 d . U . . .
O39 O 0.7670(8) 0.4880(5) 0.9487(4) 0.040(3) Uani 1 1 d . U . . .
O36 O 0.7630(8) 0.5879(5) 0.8643(4) 0.037(3) Uani 1 1 d . U . . .
O13 O 0.4085(7) 0.2719(6) 0.8545(5) 0.044(3) Uani 1 1 d . U . . .
O11 O 0.7594(7) 0.4651(5) 0.5649(4) 0.030(2) Uani 1 1 d . U . . .
O41 O 0.9335(7) 0.4324(5) 0.9043(5) 0.041(3) Uani 1 1 d . U . . .
N6 N 0.9222(8) 0.2277(6) 0.6023(5) 0.026(3) Uani 1 1 d . U . . .
O5 O 0.4469(7) 0.5740(5) 0.6472(4) 0.040(3) Uani 1 1 d . U . . .
N12 N 0.1923(7) 0.3184(5) 0.8583(4) 0.016(2) Uani 1 1 d . U . . .
O6 O 0.3812(7) 0.5400(5) 0.8753(4) 0.036(2) Uani 1 1 d . U . . .
N13 N 0.1794(9) 0.2508(6) 0.8341(5) 0.029(3) Uani 1 1 d . U . . .
N7 N 0.8458(8) 0.1331(5) 0.6426(5) 0.023(3) Uani 1 1 d . U . . .
N3 N 0.5407(8) 0.3495(6) 0.4788(5) 0.024(3) Uani 1 1 d . U . . .
C13 C 0.2235(9) 0.4293(6) 0.7298(5) 0.014(3) Uani 1 1 d . U . . .
N8 N 0.2483(9) 0.3797(5) 0.5836(5) 0.026(3) Uani 1 1 d . U . . .
N1 N 0.3739(8) 0.3511(6) 0.4807(5) 0.026(3) Uani 1 1 d . U . . .
C3 C 0.6441(9) 0.3279(6) 0.4852(6) 0.021(3) Uani 1 1 d . U . . .
N9 N 0.2493(10) 0.4815(6) 0.6364(5) 0.039(3) Uani 1 1 d . U . . .
C14 C 0.2201(9) 0.3700(6) 0.7653(5) 0.016(3) Uani 1 1 d . U . . .
H14 H 0.233519 0.323920 0.751304 0.019 Uiso 1 1 calc R U . . .
O8 O 0.9359(8) 0.5781(7) 0.9406(5) 0.056(3) Uani 1 1 d . U . . .
C6 C 0.8490(10) 0.3018(7) 0.5002(6) 0.028(3) Uani 1 1 d . U . . .
H6 H 0.919206 0.294373 0.506496 0.034 Uiso 1 1 calc R U . . .
O3 O 0.1258(8) 0.3889(5) 0.4813(5) 0.045(3) Uani 1 1 d . U . . .
H3A H 0.090427 0.401540 0.509290 0.068 Uiso 1 1 d R U . . .
H3B H 0.082670 0.369536 0.456952 0.068 Uiso 1 1 d R U . . .
O44 O 1.0301(7) 0.5948(6) 0.6020(5) 0.044(3) Uani 1 1 d . U . . .
H44A H 1.080955 0.597577 0.580785 0.066 Uiso 1 1 d R U . . .
H44B H 1.046564 0.621497 0.631045 0.066 Uiso 1 1 d R U . . .
N4 N 0.8133(8) 0.3466(5) 0.4561(5) 0.024(3) Uani 1 1 d . U . . .
C15 C 0.1959(9) 0.3800(6) 0.8232(5) 0.014(3) Uani 1 1 d . U . . .
C17 C 0.2106(10) 0.3126(7) 0.9160(6) 0.024(3) Uani 1 1 d . U . . .
H17 H 0.222925 0.351262 0.941261 0.028 Uiso 1 1 calc R U . . .
C11 C 0.2395(10) 0.3627(7) 0.6375(6) 0.027(3) Uani 1 1 d . U . . .
H11 H 0.235118 0.315549 0.651354 0.033 Uiso 1 1 calc R U . . .
C18 C 0.1905(11) 0.2092(8) 0.8791(6) 0.031(3) Uani 1 1 d . U . . .
H18 H 0.186548 0.159026 0.876257 0.038 Uiso 1 1 calc R U . . .
C12 C 0.2057(9) 0.4978(6) 0.7522(5) 0.017(3) Uani 1 1 d . U . . .
H12 H 0.209892 0.538526 0.728769 0.021 Uiso 1 1 calc R U . . .
O45 O 1.0203(12) 0.4448(8) 0.5693(7) 0.080(5) Uani 1 1 d G U . . .
H45A H 1.012969 0.487800 0.581531 0.120 Uiso 1 1 d G U . . .
H45B H 0.978192 0.417049 0.585017 0.120 Uiso 1 1 d G U . . .
N2 N 0.5170(9) 0.4210(6) 0.4817(6) 0.035(3) Uani 1 1 d . U . . .
C8 C 0.9300(10) 0.1746(7) 0.6385(6) 0.027(3) Uani 1 1 d . U . . .
H8 H 0.990448 0.165315 0.660527 0.033 Uiso 1 1 calc R U . . .
C9 C 0.7797(10) 0.1629(7) 0.6042(6) 0.026(3) Uani 1 1 d . U . . .
H9 H 0.713329 0.146415 0.595290 0.032 Uiso 1 1 calc R U . . .
O10 O 1.0325(6) 0.3130(5) 0.7043(5) 0.034(3) Uani 1 1 d . U . . .
C16 C 0.1768(9) 0.4482(7) 0.8425(6) 0.022(3) Uani 1 1 d . U . . .
H16 H 0.159609 0.455119 0.880623 0.027 Uiso 1 1 calc R U . . .
C5 C 0.7823(9) 0.2677(6) 0.5355(6) 0.020(3) Uani 1 1 d . U . . .
C7 C 0.7136(9) 0.3566(6) 0.4484(6) 0.021(3) Uani 1 1 d . U . . .
H7 H 0.688748 0.384093 0.416886 0.025 Uiso 1 1 calc R U . . .
C1 C 0.4545(10) 0.3099(7) 0.4788(6) 0.027(3) Uani 1 1 d . U . . .
H1 H 0.452637 0.259547 0.477657 0.032 Uiso 1 1 calc R U . . .
C2 C 0.4168(10) 0.4198(7) 0.4822(6) 0.029(3) Uani 1 1 d . U . . .
H2 H 0.377495 0.461687 0.483528 0.035 Uiso 1 1 calc R U . . .
O1 O 0.3197(8) 0.2279(5) 0.5541(4) 0.038(3) Uani 1 1 d . U . . .
H1A H 0.375845 0.245485 0.571355 0.057 Uiso 1 1 d R U . . .
H1B H 0.343263 0.197305 0.529006 0.057 Uiso 1 1 d R U . . .
O2 O 0.1134(10) 0.2511(7) 0.5511(7) 0.076(5) Uani 1 1 d . U . . .
H2A H 0.094893 0.241621 0.513579 0.114 Uiso 1 1 d R U . . .
H2B H 0.108312 0.208363 0.571250 0.114 Uiso 1 1 d R U . . .
C10 C 0.2557(12) 0.4527(8) 0.5853(7) 0.041(4) Uani 1 1 d . U . . .
H10 H 0.264682 0.480408 0.552371 0.049 Uiso 1 1 calc R U . . .
O9 O 0.9740(7) 0.2855(5) 0.9164(4) 0.034(2) Uani 1 1 d . U . . .
O32 O 1.0024(7) 0.6037(5) 0.7292(4) 0.034(2) Uani 1 1 d . U . . .
O7 O 0.6277(8) 0.3968(6) 1.0036(5) 0.048(3) Uani 1 1 d . U . . .
O12 O 0.7482(9) 0.1539(5) 0.7676(6) 0.059(4) Uani 1 1 d . U . . .
O46 O 0.6137(12) 0.6048(7) 0.9949(8) 0.087(5) Uani 1 1 d G U . . .
H46A H 0.664365 0.578102 1.005730 0.130 Uiso 1 1 d G U . . .
H46B H 0.559385 0.587946 1.008325 0.130 Uiso 1 1 d G U . . .
W11B W 0.8880(13) 0.3228(6) 0.8708(6) 0.020(2) Uani 0.18 1 d . U P A 1
C4 C 0.6781(9) 0.2805(6) 0.5291(6) 0.020(3) Uani 1 1 d . U . . .
H4 H 0.632589 0.258453 0.553073 0.024 Uiso 1 1 calc R U . . .

loop_
_atom_site_aniso_label
_atom_site_aniso_U_11
_atom_site_aniso_U_22
_atom_site_aniso_U_33
_atom_site_aniso_U_23
_atom_site_aniso_U_13
_atom_site_aniso_U_12
W3 0.0187(3) 0.0179(2) 0.0144(3) -0.0015(2) 0.0020(2) 0.0000(2)
W6 0.0162(3) 0.0145(2) 0.0211(3) 0.0003(2) 0.0003(2) -0.0063(2)
W5 0.0098(2) 0.0244(3) 0.0238(3) -0.0014(2) 0.0020(2) 0.0011(2)
W2 0.0192(3) 0.0228(3) 0.0169(3) -0.0004(2) -0.0055(2) 0.0070(2)
W7 0.0136(3) 0.0211(3) 0.0274(3) 0.0004(2) 0.0057(2) -0.0042(2)
W1 0.0140(3) 0.0231(3) 0.0250(3) -0.0114(2) 0.0007(2) -0.0053(2)
W8 0.0160(3) 0.0307(3) 0.0212(3) -0.0096(2) 0.0026(2) 0.0049(2)
W9 0.0224(3) 0.0320(3) 0.0155(3) 0.0055(2) 0.0032(2) 0.0045(2)
W10 0.0261(3) 0.0265(3) 0.0178(3) 0.0007(2) -0.0080(2) -0.0084(2)
W4 0.0189(3) 0.0090(2) 0.0427(4) 0.0014(2) 0.0047(3) -0.0014(2)
W12 0.0391(3) 0.0112(2) 0.0259(3) -0.0069(2) 0.0042(3) -0.0015(2)
W11 0.0152(5) 0.0270(12) 0.0217(10) 0.0097(7) -0.0003(6) 0.0044(8)
Co1 0.0178(9) 0.0228(9) 0.0200(10) -0.0046(8) 0.0020(7) -0.0024(7)
P1 0.0063(13) 0.0053(12) 0.0044(15) 0.0011(11) -0.0036(11) 0.0007(10)
O27 0.031(5) 0.040(5) 0.038(6) 0.007(4) 0.004(4) -0.016(4)
O21 0.030(5) 0.033(5) 0.031(5) 0.003(4) 0.006(4) 0.010(4)
O30 0.019(4) 0.025(4) 0.027(5) 0.001(4) 0.000(4) -0.003(4)
O38 0.030(5) 0.043(5) 0.045(6) 0.009(5) 0.008(4) -0.011(4)
O43 0.025(5) 0.026(4) 0.033(5) -0.005(4) 0.009(4) -0.003(4)
O19 0.027(5) 0.041(5) 0.045(6) -0.007(5) 0.007(4) 0.006(4)
O14 0.030(5) 0.047(5) 0.034(5) -0.007(4) 0.008(4) 0.010(4)
O18 0.032(5) 0.017(4) 0.043(6) -0.009(4) 0.015(4) -0.003(4)
O35 0.031(5) 0.051(5) 0.029(5) 0.007(5) -0.004(4) -0.012(4)
O33 0.040(5) 0.027(5) 0.028(5) 0.006(4) 0.004(4) 0.014(4)
O37 0.032(5) 0.032(5) 0.031(5) 0.008(4) -0.001(4) -0.002(4)
O29 0.032(5) 0.019(4) 0.034(5) -0.002(4) -0.001(4) 0.001(4)
O28 0.031(5) 0.030(5) 0.033(5) -0.008(4) -0.011(4) 0.003(4)
O23 0.032(5) 0.032(5) 0.040(6) -0.001(4) -0.007(4) 0.008(4)
O31 0.034(5) 0.024(4) 0.029(5) -0.007(4) -0.006(4) 0.006(4)
O34 0.031(5) 0.028(4) 0.023(5) 0.005(4) 0.003(4) 0.009(4)
O20 0.029(5) 0.031(5) 0.039(6) -0.006(4) -0.010(4) 0.005(4)
N11 0.017(5) 0.013(5) 0.021(5) -0.005(4) -0.001(4) -0.003(4)
O15 0.021(4) 0.027(4) 0.047(6) -0.006(4) 0.015(4) -0.001(4)
O25 0.029(5) 0.031(5) 0.029(5) 0.000(4) 0.003(4) 0.006(4)
O22 0.044(5) 0.044(5) 0.032(5) -0.009(5) 0.002(5) -0.012(5)
O26 0.048(6) 0.040(5) 0.030(5) -0.004(4) 0.004(5) -0.004(5)
O16 0.040(5) 0.044(5) 0.032(5) -0.007(5) 0.005(4) -0.009(4)
O40 0.034(5) 0.038(5) 0.050(6) 0.023(5) 0.012(5) 0.002(4)
O17 0.029(5) 0.020(4) 0.041(6) -0.001(4) 0.008(4) 0.001(4)
O42 0.053(7) 0.013(5) 0.050(7) -0.016(5) -0.003(6) 0.000(4)
O24 0.037(5) 0.038(5) 0.039(6) -0.013(4) -0.002(5) 0.011(4)
O4 0.023(5) 0.040(6) 0.040(7) -0.009(5) -0.005(5) -0.007(4)
N5 0.024(5) 0.019(5) 0.015(5) 0.000(4) -0.002(4) 0.001(4)
N14 0.022(5) 0.027(5) 0.017(5) 0.003(4) -0.003(4) 0.001(4)
N10 0.023(5) 0.014(5) 0.020(6) 0.004(4) 0.001(4) 0.001(4)
O39 0.041(5) 0.040(5) 0.037(6) 0.008(5) 0.002(5) -0.004(4)
O36 0.042(5) 0.033(5) 0.036(6) 0.005(4) 0.008(5) 0.013(4)
O13 0.029(5) 0.049(6) 0.056(7) 0.019(5) 0.020(5) -0.016(5)
O11 0.046(6) 0.026(5) 0.017(5) -0.003(4) 0.005(4) 0.000(4)
O41 0.032(5) 0.042(5) 0.049(6) 0.011(5) 0.009(5) 0.003(4)
N6 0.027(5) 0.024(5) 0.026(6) 0.002(5) -0.003(5) 0.000(4)
O5 0.032(6) 0.048(6) 0.037(7) 0.013(5) -0.016(5) 0.012(5)
N12 0.021(5) 0.012(4) 0.015(5) 0.001(4) -0.004(4) 0.003(4)
O6 0.026(5) 0.050(6) 0.031(6) -0.019(5) 0.002(4) 0.015(5)
N13 0.037(6) 0.024(5) 0.025(6) 0.003(5) -0.004(5) -0.001(5)
N7 0.027(5) 0.020(5) 0.023(6) 0.010(4) 0.002(5) -0.006(4)
N3 0.016(5) 0.025(5) 0.030(6) 0.003(5) 0.005(4) -0.002(4)
C13 0.014(5) 0.011(5) 0.017(6) 0.001(5) -0.001(5) -0.005(4)
N8 0.037(6) 0.019(5) 0.022(6) -0.005(4) 0.007(5) -0.002(4)
N1 0.024(5) 0.028(5) 0.027(6) -0.002(5) 0.006(5) -0.001(5)
C3 0.020(6) 0.020(6) 0.022(6) -0.001(5) 0.004(5) -0.004(5)
N9 0.064(7) 0.020(5) 0.032(6) 0.002(5) 0.009(6) -0.006(5)
C14 0.016(5) 0.011(5) 0.020(6) -0.003(5) -0.008(5) -0.003(4)
O8 0.048(7) 0.094(9) 0.026(7) -0.020(6) -0.007(5) -0.030(7)
C6 0.022(6) 0.026(6) 0.036(7) 0.001(6) 0.003(5) 0.008(5)
O3 0.044(6) 0.043(6) 0.048(7) -0.023(5) -0.006(6) 0.016(5)
O44 0.034(6) 0.058(7) 0.042(7) 0.011(5) 0.012(5) -0.009(5)
N4 0.025(5) 0.021(5) 0.025(6) 0.003(4) 0.001(5) 0.001(4)
C15 0.016(5) 0.009(5) 0.017(6) -0.003(5) 0.000(5) 0.005(4)
C17 0.029(6) 0.017(5) 0.025(7) 0.003(5) -0.004(5) -0.004(5)
C11 0.037(7) 0.022(6) 0.023(7) -0.002(5) 0.003(6) 0.001(5)
C18 0.037(7) 0.029(6) 0.029(7) 0.007(6) 0.004(6) -0.002(6)
C12 0.015(5) 0.017(5) 0.019(6) 0.004(5) 0.001(5) 0.000(4)
O45 0.078(10) 0.066(9) 0.103(12) -0.009(9) 0.060(9) 0.004(8)
N2 0.031(6) 0.022(5) 0.052(7) 0.010(5) 0.003(5) 0.002(5)
C8 0.025(6) 0.027(6) 0.030(7) 0.005(5) -0.005(5) 0.010(5)
C9 0.027(6) 0.024(6) 0.028(7) 0.010(5) -0.003(5) -0.006(5)
O10 0.012(5) 0.037(5) 0.054(7) -0.017(5) 0.002(5) 0.003(4)
C16 0.020(6) 0.025(6) 0.021(6) -0.006(5) 0.001(5) 0.010(5)
C5 0.019(6) 0.022(6) 0.019(6) -0.004(5) 0.003(5) 0.001(5)
C7 0.018(6) 0.023(6) 0.022(6) 0.011(5) 0.003(5) 0.005(5)
C1 0.031(6) 0.022(6) 0.027(7) 0.002(5) 0.000(5) -0.007(5)
C2 0.021(6) 0.028(6) 0.037(7) 0.000(6) -0.004(5) 0.003(5)
O1 0.045(6) 0.036(6) 0.031(6) 0.004(5) -0.010(5) 0.004(5)
O2 0.064(9) 0.053(8) 0.118(13) 0.006(8) 0.054(9) -0.019(7)
C10 0.055(8) 0.032(7) 0.037(8) -0.002(6) 0.017(6) -0.009(6)
O9 0.024(5) 0.036(5) 0.042(6) 0.015(4) -0.002(4) 0.010(4)
O32 0.024(5) 0.042(6) 0.035(6) 0.010(5) -0.002(4) -0.025(4)
O7 0.055(7) 0.061(7) 0.028(6) 0.002(6) 0.009(5) -0.009(6)
O12 0.068(8) 0.011(5) 0.101(11) 0.001(6) 0.037(8) 0.005(5)
O46 0.084(11) 0.063(9) 0.115(14) -0.019(9) 0.023(11) -0.034(8)
W11B 0.013(2) 0.022(5) 0.025(5) 0.010(3) -0.005(3) 0.001(3)
C4 0.017(6) 0.022(6) 0.022(6) -0.015(5) 0.010(5) -0.003(5)

loop_
_atom_type_symbol
_atom_type_description
_atom_type_scat_dispersion_real
_atom_type_scat_dispersion_imag
_atom_type_scat_source
C C 0.0033 0.0016 'International Tables Vol C Tables 4.2.6.8 and 6.1.1.4'
H H 0.0000 0.0000 'International Tables Vol C Tables 4.2.6.8 and 6.1.1.4'
Co Co 0.3494 0.9721 'International Tables Vol C Tables 4.2.6.8 and 6.1.1.4'
N N 0.0061 0.0033 'International Tables Vol C Tables 4.2.6.8 and 6.1.1.4'
O O 0.0106 0.0060 'International Tables Vol C Tables 4.2.6.8 and 6.1.1.4'
P P 0.1023 0.0942 'International Tables Vol C Tables 4.2.6.8 and 6.1.1.4'
W W -0.8490 6.8722 'International Tables Vol C Tables 4.2.6.8 and 6.1.1.4'

loop_
_geom_angle_atom_site_label_1
_geom_angle_atom_site_label_2
_geom_angle_atom_site_label_3
_geom_angle
_geom_angle_site_symmetry_1
_geom_angle_site_symmetry_3
_geom_angle_publ_flag
O18 W3 O30 85.0(4) . . ?
O18 W3 O29 87.8(4) . . ?
O18 W3 O28 154.6(4) . . ?
O29 W3 O30 70.7(3) . . ?
O28 W3 O30 69.7(3) . . ?
O28 W3 O29 86.3(4) . . ?
O17 W3 O30 86.1(4) . . ?
O17 W3 O18 86.4(4) . . ?
O17 W3 O29 156.5(4) . . ?
O17 W3 O28 89.3(4) . . ?
O11 W3 O30 167.6(4) . . ?
O11 W3 O18 104.0(4) . . ?
O11 W3 O29 100.8(4) . . ?
O11 W3 O28 101.3(4) . . ?
O11 W3 O17 102.7(4) . . ?
O33 W6 O30 84.5(3) . . ?
O33 W6 O28 87.5(4) . . ?
O33 W6 O31 155.7(4) . . ?
O28 W6 O30 70.6(4) . . ?
O31 W6 O30 71.4(3) . . ?
O31 W6 O28 86.9(4) . . ?
O34 W6 O30 86.5(4) . . ?
O34 W6 O33 85.8(4) . . ?
O34 W6 O28 156.7(4) . . ?
O34 W6 O31 90.0(4) . . ?
O32 W6 O30 168.6(4) . . ?
O32 W6 O33 103.3(4) . . ?
O32 W6 O28 101.0(4) . . ?
O32 W6 O31 101.0(4) . . ?
O32 W6 O34 102.3(4) . . ?
O27 W5 O30 84.9(4) . . ?
O27 W5 O35 87.0(4) . . ?
O27 W5 O29 89.3(4) . . ?
O27 W5 O31 154.0(4) . . ?
O35 W5 O30 83.7(4) . . ?
O35 W5 O31 85.8(4) . . ?
O29 W5 O30 70.4(3) . . ?
O29 W5 O35 154.1(4) . . ?
O29 W5 O31 86.4(4) . . ?
O31 W5 O30 69.6(3) . . ?
O10 W5 O27 105.4(4) . . ?
O10 W5 O30 167.4(4) . . ?
O10 W5 O35 103.9(5) . . ?
O10 W5 O29 101.8(4) . . ?
O10 W5 O31 100.6(4) . . ?
O15 W2 O25 85.6(4) . . ?
O15 W2 O26 155.7(4) . . ?
O15 W2 O16 88.4(4) . . ?
O15 W2 O17 85.5(4) . . ?
O26 W2 O25 70.3(4) . . ?
O16 W2 O25 70.2(4) . . ?
O16 W2 O26 86.5(4) . . ?
O16 W2 O17 155.9(4) . . ?
O17 W2 O25 86.1(4) . . ?
O17 W2 O26 89.5(4) . . ?
O5 W2 O15 103.6(5) . . ?
O5 W2 O25 167.6(4) . . ?
O5 W2 O26 100.7(5) . . ?
O5 W2 O16 101.5(5) . . ?
O5 W2 O17 102.7(5) . . ?
O21 W7 O43 70.4(3) . . ?
O21 W7 O23 86.5(4) . . ?
O14 W7 O21 88.4(4) . . ?
O14 W7 O43 71.2(4) . . ?
O14 W7 O23 154.5(4) . . ?
O14 W7 O20 88.5(4) . . ?
O23 W7 O43 83.6(4) . . ?
O20 W7 O21 154.4(4) . . ?
O20 W7 O43 84.5(4) . . ?
O20 W7 O23 85.5(4) . . ?
O13 W7 O21 102.4(5) . . ?
O13 W7 O43 170.2(4) . . ?
O13 W7 O14 102.5(5) . . ?
O13 W7 O23 103.0(5) . . ?
O13 W7 O20 103.1(5) . . ?
O19 W1 O43 69.5(4) . . ?
O14 W1 O43 70.5(4) . . ?
O14 W1 O19 87.1(4) . . ?
O18 W1 O43 85.2(4) . . ?
O18 W1 O19 88.2(4) . . ?
O18 W1 O14 155.3(4) . . ?
O18 W1 O15 86.2(4) . . ?
O15 W1 O43 85.5(4) . . ?
O15 W1 O19 154.8(4) . . ?
O15 W1 O14 87.7(4) . . ?
O4 W1 O43 167.8(4) . . ?
O4 W1 O19 101.3(4) . . ?
O4 W1 O14 101.8(4) . . ?
O4 W1 O18 102.9(4) . . ?
O4 W1 O15 104.0(4) . . ?
O20 W8 O25 85.1(4) . . ?
O20 W8 O22 156.2(4) . . ?
O20 W8 O16 87.9(4) . . ?
O22 W8 O25 71.2(4) . . ?
O22 W8 O16 86.9(4) . . ?
O16 W8 O25 70.8(4) . . ?
O24 W8 O20 85.8(4) . . ?
O24 W8 O25 84.9(4) . . ?
O24 W8 O22 89.3(4) . . ?
O24 W8 O16 155.3(4) . . ?
O6 W8 O20 102.8(5) . . ?
O6 W8 O25 168.7(4) . . ?
O6 W8 O22 101.0(5) . . ?
O6 W8 O16 101.2(5) . . ?
O6 W8 O24 103.5(4) . . ?
O23 W9 O37 85.8(4) . . ?
O23 W9 O40 90.3(4) . . ?
O23 W9 O24 86.8(4) . . ?
O23 W9 O39 156.0(4) . . ?
O40 W9 O37 71.4(4) . . ?
O40 W9 O24 155.1(4) . . ?
O40 W9 O39 86.6(4) . . ?
O24 W9 O37 83.8(4) . . ?
O24 W9 O39 86.1(4) . . ?
O39 W9 O37 70.7(4) . . ?
O7 W9 O37 170.2(4) . . ?
O7 W9 O23 102.0(5) . . ?
O7 W9 O40 102.4(5) . . ?
O7 W9 O24 102.3(5) . . ?
O7 W9 O39 101.8(5) . . ?
O34 W10 O37 84.8(4) . . ?
O39 W10 O37 71.3(4) . . ?
O39 W10 O34 155.9(4) . . ?
O36 W10 O37 84.6(4) . . ?
O36 W10 O34 85.3(4) . . ?
O36 W10 O39 89.5(4) . . ?
O36 W10 O41 155.4(5) . . ?
O41 W10 O37 71.5(4) . . ?
O41 W10 O34 86.5(4) . . ?
O41 W10 O39 88.5(4) . . ?
O8 W10 O37 170.0(5) . . ?
O8 W10 O34 103.4(5) . . ?
O8 W10 O39 100.7(5) . . ?
O8 W10 O36 101.6(5) . . ?
O8 W10 O41 102.9(6) . . ?
O27 W4 O43 84.4(4) . . ?
O21 W4 O27 154.8(4) . . ?
O21 W4 O43 70.5(3) . . ?
O38 W4 O27 85.5(4) . . ?
O38 W4 O21 89.1(4) . . ?
O38 W4 O43 84.5(4) . . ?
O38 W4 O19 154.3(4) . . ?
O19 W4 O27 87.0(4) . . ?
O19 W4 O21 87.2(4) . . ?
O19 W4 O43 70.2(4) . . ?
O12 W4 O27 103.5(5) . . ?
O12 W4 O21 101.8(5) . . ?
O12 W4 O38 103.3(6) . . ?
O12 W4 O43 169.1(5) . . ?
O12 W4 O19 102.4(6) . . ?
O33 W12 O25 85.1(3) . . ?
O33 W12 O22 155.4(4) . . ?
O33 W12 O26 90.3(4) . . ?
O33 W12 O36 85.7(4) . . ?
O22 W12 O25 70.6(4) . . ?
O26 W12 O25 71.5(4) . . ?
O26 W12 O22 85.8(4) . . ?
O26 W12 O36 156.3(4) . . ?
O42 W12 O33 102.7(5) . . ?
O42 W12 O25 170.1(4) . . ?
O42 W12 O22 101.9(5) . . ?
O42 W12 O26 102.1(5) . . ?
O42 W12 O36 101.5(5) . . ?
O36 W12 O25 84.8(4) . . ?
O36 W12 O22 88.2(4) . . ?
O38 W11 O37 84.1(4) . . ?
O35 W11 O38 84.7(4) . . ?
O35 W11 O37 85.3(4) . . ?
O40 W11 O38 86.7(5) . . ?
O40 W11 O35 155.8(5) . . ?
O40 W11 O37 71.3(4) . . ?
O41 W11 O38 155.5(5) . . ?
O41 W11 O35 89.1(5) . . ?
O41 W11 O37 71.8(4) . . ?
O41 W11 O40 89.4(4) . . ?
O9 W11 O38 102.4(5) . . ?
O9 W11 O35 102.5(5) . . ?
O9 W11 O37 170.2(4) . . ?
O9 W11 O40 101.4(5) . . ?
O9 W11 O41 102.2(5) . . ?
N14 Co1 N8 172.7(4) 4_565 . ?
N14 Co1 N1 88.7(4) 4_565 . ?
N14 Co1 O1 96.0(4) 4_565 . ?
N14 Co1 O2 93.2(5) 4_565 . ?
N8 Co1 N1 90.3(4) . . ?
N8 Co1 O1 91.2(4) . . ?
N8 Co1 O2 89.7(5) . . ?
N1 Co1 O1 87.0(4) . . ?
N1 Co1 O2 165.2(5) . . ?
O3 Co1 N14 89.9(4) . 4_565 ?
O3 Co1 N8 83.3(4) . . ?
O3 Co1 N1 104.0(4) . . ?
O3 Co1 O1 167.7(4) . . ?
O3 Co1 O2 90.7(5) . . ?
O1 Co1 O2 78.2(5) . . ?
O30 P1 O43 110.3(5) . . ?
O30 P1 O37 109.8(5) . . ?
O30 P1 O25 108.8(5) . . ?
O43 P1 O37 110.3(5) . . ?
O43 P1 O25 109.6(5) . . ?
O37 P1 O25 108.0(5) . . ?
W5 O27 W4 150.9(6) . . ?
W4 O21 W7 129.8(5) . . ?
W3 O30 W5 89.1(3) . . ?
W6 O30 W3 90.4(3) . . ?
W6 O30 W5 89.5(3) . . ?
P1 O30 W3 125.6(5) . . ?
P1 O30 W6 126.4(5) . . ?
P1 O30 W5 124.5(5) . . ?
W4 O38 W11 151.0(6) . . ?
W11B O38 W4 149.1(8) . . ?
W7 O43 W1 89.1(3) . . ?
W4 O43 W7 89.2(3) . . ?
W4 O43 W1 89.7(3) . . ?
P1 O43 W7 126.4(5) . . ?
P1 O43 W1 125.3(5) . . ?
P1 O43 W4 125.5(5) . . ?
W4 O19 W1 130.4(5) . . ?
W7 O14 W1 129.0(5) . . ?
W1 O18 W3 149.8(5) . . ?
W11 O35 W5 150.0(5) . . ?
W11B O35 W5 143.6(7) . . ?
W12 O33 W6 150.6(5) . . ?
W9 O37 W11 88.6(3) . . ?
W10 O37 W9 90.3(3) . . ?
W10 O37 W11 88.1(3) . . ?
P1 O37 W9 125.5(5) . . ?
P1 O37 W10 127.1(5) . . ?
P1 O37 W11 125.3(5) . . ?
W5 O29 W3 129.8(5) . . ?
W6 O28 W3 129.1(5) . . ?
W9 O23 W7 150.8(6) . . ?
W6 O31 W5 129.5(5) . . ?
W6 O34 W10 149.4(5) . . ?
W8 O20 W7 151.1(5) . . ?
C16 N11 C12 122.2(10) . . ?
W2 O15 W1 149.6(5) . . ?
W8 O25 W2 89.5(3) . . ?
W8 O25 W12 90.1(3) . . ?
W12 O25 W2 89.3(3) . . ?
P1 O25 W2 125.1(5) . . ?
P1 O25 W8 125.8(5) . . ?
P1 O25 W12 125.8(5) . . ?
W8 O22 W12 128.1(5) . . ?
W12 O26 W2 128.9(5) . . ?
W2 O16 W8 129.4(5) . . ?
W9 O40 W11B 131.2(7) . . ?
W11 O40 W9 128.6(5) . . ?
W3 O17 W2 149.1(5) . . ?
W8 O24 W9 149.1(5) . . ?
N6 N5 C5 121.1(10) . . ?
C9 N5 N6 108.9(10) . . ?
C9 N5 C5 129.8(11) . . ?
C17 N14 Co1 134.5(9) . 4_566 ?
C17 N14 C18 102.5(11) . . ?
C18 N14 Co1 122.9(9) . 4_566 ?
N9 N10 C13 120.7(10) . . ?
C11 N10 C13 130.1(10) . . ?
C11 N10 N9 109.2(11) . . ?
W10 O39 W9 127.5(6) . . ?
W12 O36 W10 150.4(6) . . ?
W10 O41 W11B 130.0(7) . . ?
W11 O41 W10 128.4(6) . . ?
C8 N6 N5 102.1(10) . . ?
N13 N12 C15 120.7(10) . . ?
C17 N12 N13 109.9(10) . . ?
C17 N12 C15 129.0(10) . . ?
C18 N13 N12 102.0(11) . . ?
C9 N7 C8 102.6(10) . . ?
N2 N3 C3 119.2(10) . . ?
C1 N3 C3 130.2(11) . . ?
C1 N3 N2 109.7(10) . . ?
C14 C13 N10 121.3(10) . . ?
C14 C13 C12 119.5(11) . . ?
C12 C13 N10 119.1(10) . . ?
C11 N8 Co1 128.2(9) . . ?
C11 N8 C10 103.0(12) . . ?
C10 N8 Co1 128.2(10) . . ?
C1 N1 Co1 122.0(9) . . ?
C1 N1 C2 102.1(11) . . ?
C2 N1 Co1 131.3(9) . . ?
C7 C3 N3 119.1(12) . . ?
C7 C3 C4 119.7(12) . . ?
C4 C3 N3 121.2(11) . . ?
C10 N9 N10 102.0(11) . . ?
C13 C14 H14 120.6 . . ?
C13 C14 C15 118.8(11) . . ?
C15 C14 H14 120.6 . . ?
N4 C6 H6 119.5 . . ?
N4 C6 C5 121.0(12) . . ?
C5 C6 H6 119.5 . . ?
Co1 O3 H3A 109.2 . . ?
Co1 O3 H3B 109.0 . . ?
H3A O3 H3B 104.5 . . ?
H44A O44 H44B 104.5 . . ?
C7 N4 C6 118.3(11) . . ?
N12 C15 C14 117.5(10) . . ?
C16 C15 N12 123.2(11) . . ?
C16 C15 C14 119.3(11) . . ?
N14 C17 N12 109.8(11) . . ?
N14 C17 H17 125.1 . . ?
N12 C17 H17 125.1 . . ?
N10 C11 H11 124.7 . . ?
N8 C11 N10 110.7(12) . . ?
N8 C11 H11 124.7 . . ?
N14 C18 H18 122.1 . . ?
N13 C18 N14 115.7(12) . . ?
N13 C18 H18 122.1 . . ?
N11 C12 C13 119.7(11) . . ?
N11 C12 H12 120.2 . . ?
C13 C12 H12 120.2 . . ?
H45A O45 H45B 109.4 . . ?
C2 N2 N3 102.3(11) . . ?
N6 C8 N7 116.4(12) . . ?
N6 C8 H8 121.8 . . ?
N7 C8 H8 121.8 . . ?
N5 C9 H9 125.1 . . ?
N7 C9 N5 109.9(11) . . ?
N7 C9 H9 125.1 . . ?
N11 C16 C15 120.6(12) . . ?
N11 C16 H16 119.7 . . ?
C15 C16 H16 119.7 . . ?
C6 C5 N5 119.0(11) . . ?
C6 C5 C4 120.8(12) . . ?
C4 C5 N5 120.2(11) . . ?
C3 C7 H7 118.6 . . ?
N4 C7 C3 122.9(12) . . ?
N4 C7 H7 118.6 . . ?
N3 C1 H1 124.4 . . ?
N1 C1 N3 111.2(11) . . ?
N1 C1 H1 124.4 . . ?
N1 C2 H2 122.6 . . ?
N2 C2 N1 114.7(12) . . ?
N2 C2 H2 122.6 . . ?
Co1 O1 H1A 110.9 . . ?
Co1 O1 H1B 110.4 . . ?
H1A O1 H1B 102.9 . . ?
Co1 O2 H2A 80.7 . . ?
Co1 O2 H2B 137.5 . . ?
H2A O2 H2B 107.1 . . ?
N8 C10 H10 122.4 . . ?
N9 C10 N8 115.1(14) . . ?
N9 C10 H10 122.4 . . ?
H46A O46 H46B 109.4 . . ?
O38 W11B O35 99.2(9) . . ?
O38 W11B O40 87.5(9) . . ?
O38 W11B O41 147.0(10) . . ?
O35 W11B O40 145.6(9) . . ?
O35 W11B O41 82.1(7) . . ?
O40 W11B O41 74.6(5) . . ?
O9 W11B O38 119.2(9) . . ?
O9 W11B O35 111.4(10) . . ?
O9 W11B O40 93.9(8) . . ?
O9 W11B O41 90.0(7) . . ?
C3 C4 H4 121.5 . . ?
C5 C4 C3 117.1(12) . . ?
C5 C4 H4 121.5 . . ?

loop_
_geom_bond_atom_site_label_1
_geom_bond_atom_site_label_2
_geom_bond_distance
_geom_bond_site_symmetry_2
_geom_bond_publ_flag
W3 O30 2.464(9) . ?
W3 O18 1.895(8) . ?
W3 O29 1.928(9) . ?
W3 O28 1.922(9) . ?
W3 O17 1.880(8) . ?
W3 O11 1.679(9) . ?
W6 O30 2.427(8) . ?
W6 O33 1.896(9) . ?
W6 O28 1.919(9) . ?
W6 O31 1.901(8) . ?
W6 O34 1.883(9) . ?
W6 O32 1.685(8) . ?
W5 O27 1.871(9) . ?
W5 O30 2.489(8) . ?
W5 O35 1.911(10) . ?
W5 O29 1.909(9) . ?
W5 O31 1.926(9) . ?
W5 O10 1.685(8) . ?
W2 O15 1.899(9) . ?
W2 O25 2.472(9) . ?
W2 O26 1.933(10) . ?
W2 O16 1.906(10) . ?
W2 O17 1.911(9) . ?
W2 O5 1.669(9) . ?
W7 O21 1.908(9) . ?
W7 O43 2.456(8) . ?
W7 O14 1.898(10) . ?
W7 O23 1.909(10) . ?
W7 O20 1.899(9) . ?
W7 O13 1.671(8) . ?
W1 O43 2.466(10) . ?
W1 O19 1.931(10) . ?
W1 O14 1.929(10) . ?
W1 O18 1.885(9) . ?
W1 O15 1.899(9) . ?
W1 O4 1.680(9) . ?
W8 O20 1.896(9) . ?
W8 O25 2.438(9) . ?
W8 O22 1.905(10) . ?
W8 O16 1.918(10) . ?
W8 O24 1.888(10) . ?
W8 O6 1.686(9) . ?
W9 O37 2.442(9) . ?
W9 O23 1.866(10) . ?
W9 O40 1.903(10) . ?
W9 O24 1.925(10) . ?
W9 O39 1.950(10) . ?
W9 O7 1.697(10) . ?
W10 O37 2.440(9) . ?
W10 O34 1.922(9) . ?
W10 O39 1.911(10) . ?
W10 O36 1.899(9) . ?
W10 O41 1.907(10) . ?
W10 O8 1.693(10) . ?
W4 O27 1.907(9) . ?
W4 O21 1.900(9) . ?
W4 O38 1.892(11) . ?
W4 O43 2.455(9) . ?
W4 O19 1.894(11) . ?
W4 O12 1.660(9) . ?
W12 O33 1.884(9) . ?
W12 O25 2.444(9) . ?
W12 O22 1.937(10) . ?
W12 O26 1.894(10) . ?
W12 O42 1.680(8) . ?
W12 O36 1.898(10) . ?
W11 O38 1.946(10) . ?
W11 O35 1.907(10) . ?
W11 O37 2.452(10) . ?
W11 O40 1.890(10) . ?
W11 O41 1.870(11) . ?
W11 O9 1.695(9) . ?
Co1 N14 2.092(11) 4_565 ?
Co1 N8 2.115(11) . ?
Co1 N1 2.138(10) . ?
Co1 O3 2.071(10) . ?
Co1 O1 2.147(9) . ?
Co1 O2 2.176(10) . ?
P1 O30 1.514(9) . ?
P1 O43 1.517(9) . ?
P1 O37 1.523(10) . ?
P1 O25 1.527(9) . ?
O38 W11B 1.649(17) . ?
O35 W11B 1.759(19) . ?
N11 C12 1.335(16) . ?
N11 C16 1.326(16) . ?
O40 W11B 2.127(18) . ?
N5 N6 1.379(14) . ?
N5 C9 1.344(15) . ?
N5 C5 1.419(16) . ?
N14 C17 1.320(15) . ?
N14 C18 1.373(17) . ?
N10 C13 1.402(15) . ?
N10 N9 1.364(14) . ?
N10 C11 1.334(16) . ?
O41 W11B 2.236(15) . ?
N6 C8 1.288(16) . ?
N12 N13 1.375(14) . ?
N12 C15 1.399(14) . ?
N12 C17 1.343(16) . ?
N13 C18 1.293(17) . ?
N7 C8 1.349(16) . ?
N7 C9 1.322(16) . ?
N3 C3 1.409(16) . ?
N3 N2 1.360(14) . ?
N3 C1 1.342(16) . ?
C13 C14 1.371(16) . ?
C13 C12 1.392(16) . ?
N8 C11 1.294(16) . ?
N8 C10 1.353(17) . ?
N1 C1 1.303(16) . ?
N1 C2 1.386(16) . ?
C3 C7 1.385(16) . ?
C3 C4 1.391(18) . ?
N9 C10 1.300(18) . ?
C14 H14 0.9300 . ?
C14 C15 1.404(17) . ?
C6 H6 0.9300 . ?
C6 N4 1.373(17) . ?
C6 C5 1.380(17) . ?
O3 H3A 0.8494 . ?
O3 H3B 0.8504 . ?
O44 H44A 0.8498 . ?
O44 H44B 0.8501 . ?
N4 C7 1.317(15) . ?
C15 C16 1.365(16) . ?
C17 H17 0.9300 . ?
C11 H11 0.9300 . ?
C18 H18 0.9300 . ?
C12 H12 0.9300 . ?
O45 H45A 0.8506 . ?
O45 H45B 0.8493 . ?
N2 C2 1.311(17) . ?
C8 H8 0.9300 . ?
C9 H9 0.9300 . ?
C16 H16 0.9300 . ?
C5 C4 1.381(17) . ?
C7 H7 0.9300 . ?
C1 H1 0.9300 . ?
C2 H2 0.9300 . ?
O1 H1A 0.8764 . ?
O1 H1B 0.8772 . ?
O2 H2A 0.9036 . ?
O2 H2B 0.9207 . ?
C10 H10 0.9300 . ?
O9 W11B 1.645(19) . ?
O46 H46A 0.8511 . ?
O46 H46B 0.8500 . ?
C4 H4 0.9300 . ?

loop_
_geom_torsion_atom_site_label_1
_geom_torsion_atom_site_label_2
_geom_torsion_atom_site_label_3
_geom_torsion_atom_site_label_4
_geom_torsion
_geom_torsion_site_symmetry_1
_geom_torsion_site_symmetry_2
_geom_torsion_site_symmetry_3
_geom_torsion_site_symmetry_4
_geom_torsion_publ_flag
W5 O35 W11B O38 7.7(16) . . . . ?
W5 O35 W11B O40 -91.4(17) . . . . ?
W5 O35 W11B O41 -139.0(11) . . . . ?
W5 O35 W11B O9 134.1(11) . . . . ?
W4 O38 W11B O35 -10.2(18) . . . . ?
W4 O38 W11B O40 135.8(13) . . . . ?
W4 O38 W11B O41 80(2) . . . . ?
W4 O38 W11B O9 -131.1(14) . . . . ?
Co1 N14 C17 N12 178.4(8) 4_566 . . . ?
Co1 N14 C18 N13 -178.8(9) 4_566 . . . ?
Co1 N8 C11 N10 -169.4(8) . . . . ?
Co1 N8 C10 N9 169.9(10) . . . . ?
Co1 N1 C1 N3 -158.7(9) . . . . ?
Co1 N1 C2 N2 155.0(11) . . . . ?
O27 W4 O38 W11 33.0(12) . . . . ?
O27 W4 O38 W11B 15.1(15) . . . . ?
O27 W4 O19 W1 -89.2(7) . . . . ?
O21 W7 O14 W1 -65.2(6) . . . . ?
O21 W7 O20 W8 -39.2(19) . . . . ?
O21 W4 O38 W11 -122.3(12) . . . . ?
O21 W4 O38 W11B -140.2(15) . . . . ?
O21 W4 O19 W1 66.2(7) . . . . ?
O30 W3 O18 W1 53.7(11) . . . . ?
O30 W3 O17 W2 -49.2(11) . . . . ?
O30 W6 O33 W12 52.6(11) . . . . ?
O30 W6 O34 W10 -49.5(10) . . . . ?
O30 W5 O27 W4 -53.9(12) . . . . ?
O30 P1 O43 W7 -178.8(5) . . . . ?
O30 P1 O43 W1 -58.9(7) . . . . ?
O30 P1 O43 W4 60.9(7) . . . . ?
O30 P1 O37 W9 -178.2(5) . . . . ?
O30 P1 O37 W10 58.6(7) . . . . ?
O30 P1 O37 W11 -60.3(7) . . . . ?
O30 P1 O25 W2 60.5(7) . . . . ?
O30 P1 O25 W8 -179.9(5) . . . . ?
O30 P1 O25 W12 -58.5(7) . . . . ?
O38 W4 O19 W1 -15.9(14) . . . . ?
O38 W11 O40 W9 -88.2(8) . . . . ?
O38 W11 O41 W10 15.9(16) . . . . ?
O43 W7 O14 W1 4.6(5) . . . . ?
O43 W7 O20 W8 -51.0(12) . . . . ?
O43 W1 O18 W3 -53.9(11) . . . . ?
O43 W1 O15 W2 51.4(11) . . . . ?
O43 W4 O38 W11 -51.8(12) . . . . ?
O43 W4 O38 W11B -69.7(15) . . . . ?
O43 W4 O19 W1 -4.0(6) . . . . ?
O43 P1 O30 W3 59.0(7) . . . . ?
O43 P1 O30 W6 -178.5(5) . . . . ?
O43 P1 O30 W5 -59.0(7) . . . . ?
O43 P1 O37 W9 -56.4(7) . . . . ?
O43 P1 O37 W10 -179.7(5) . . . . ?
O43 P1 O37 W11 61.5(7) . . . . ?
O43 P1 O25 W2 -60.1(7) . . . . ?
O43 P1 O25 W8 59.4(7) . . . . ?
O43 P1 O25 W12 -179.2(5) . . . . ?
O19 W1 O18 W3 -123.4(12) . . . . ?
O19 W1 O15 W2 43.7(17) . . . . ?
O19 W4 O38 W11 -40.6(18) . . . . ?
O19 W4 O38 W11B -58.5(19) . . . . ?
O14 W7 O20 W8 -122.2(12) . . . . ?
O14 W1 O18 W3 -44.2(17) . . . . ?
O14 W1 O15 W2 122.0(12) . . . . ?
O18 W3 O17 W2 36.0(11) . . . . ?
O18 W1 O15 W2 -34.0(11) . . . . ?
O35 W5 O27 W4 30.1(12) . . . . ?
O35 W11 O40 W9 -18.9(16) . . . . ?
O35 W11 O41 W10 90.9(7) . . . . ?
O33 W6 O34 W10 35.2(10) . . . . ?
O33 W12 O26 W2 86.3(7) . . . . ?
O33 W12 O36 W10 -33.3(12) . . . . ?
O37 W9 O23 W7 -53.5(11) . . . . ?
O37 W10 O36 W12 -51.3(11) . . . . ?
O37 W11 O40 W9 -3.3(6) . . . . ?
O37 W11 O41 W10 5.5(6) . . . . ?
O37 P1 O30 W3 -179.3(5) . . . . ?
O37 P1 O30 W6 -56.8(7) . . . . ?
O37 P1 O30 W5 62.7(7) . . . . ?
O37 P1 O43 W7 59.7(7) . . . . ?
O37 P1 O43 W1 179.6(5) . . . . ?
O37 P1 O43 W4 -60.5(7) . . . . ?
O37 P1 O25 W2 179.7(5) . . . . ?
O37 P1 O25 W8 -60.7(7) . . . . ?
O37 P1 O25 W12 60.6(7) . . . . ?
O29 W3 O18 W1 124.6(12) . . . . ?
O29 W3 O17 W2 -40.1(17) . . . . ?
O29 W5 O27 W4 -124.3(12) . . . . ?
O28 W3 O18 W1 48.1(17) . . . . ?
O28 W3 O17 W2 -119.0(11) . . . . ?
O28 W6 O33 W12 123.4(12) . . . . ?
O28 W6 O34 W10 -38.5(16) . . . . ?
O23 W7 O14 W1 13.3(13) . . . . ?
O23 W7 O20 W8 33.0(12) . . . . ?
O31 W6 O33 W12 46.5(18) . . . . ?
O31 W6 O34 W10 -120.9(10) . . . . ?
O31 W5 O27 W4 -44.0(18) . . . . ?
O34 W6 O33 W12 -34.3(12) . . . . ?
O34 W10 O36 W12 33.9(11) . . . . ?
O20 W7 O14 W1 89.4(7) . . . . ?
O20 W8 O24 W9 31.2(11) . . . . ?
O15 W1 O18 W3 31.9(12) . . . . ?
O25 W2 O15 W1 -51.2(11) . . . . ?
O25 W8 O20 W7 51.5(12) . . . . ?
O25 W8 O24 W9 -54.3(11) . . . . ?
O25 W12 O33 W6 -51.7(11) . . . . ?
O25 W12 O26 W2 1.5(6) . . . . ?
O25 W12 O36 W10 52.2(11) . . . . ?
O25 P1 O30 W3 -61.3(7) . . . . ?
O25 P1 O30 W6 61.2(7) . . . . ?
O25 P1 O30 W5 -179.2(5) . . . . ?
O25 P1 O43 W7 -59.0(7) . . . . ?
O25 P1 O43 W1 60.8(7) . . . . ?
O25 P1 O43 W4 -179.3(5) . . . . ?
O25 P1 O37 W9 63.3(7) . . . . ?
O25 P1 O37 W10 -59.9(7) . . . . ?
O25 P1 O37 W11 -178.8(5) . . . . ?
O22 W8 O20 W7 44.9(19) . . . . ?
O22 W8 O24 W9 -125.5(12) . . . . ?
O22 W12 O33 W6 -42.5(19) . . . . ?
O22 W12 O26 W2 -69.4(7) . . . . ?
O22 W12 O36 W10 122.9(12) . . . . ?
O26 W2 O15 W1 -43.6(17) . . . . ?
O26 W12 O33 W6 -123.1(12) . . . . ?
O26 W12 O36 W10 47.6(18) . . . . ?
O16 W2 O15 W1 -121.4(12) . . . . ?
O16 W8 O20 W7 122.4(12) . . . . ?
O16 W8 O24 W9 -44.5(18) . . . . ?
O40 W9 O23 W7 -124.8(11) . . . . ?
O40 W11 O41 W10 -65.0(7) . . . . ?
O17 W3 O18 W1 -32.6(11) . . . . ?
O17 W2 O15 W1 35.2(11) . . . . ?
O42 W12 O33 W6 134.4(12) . . . . ?
O42 W12 O26 W2 -170.6(7) . . . . ?
O42 W12 O36 W10 -135.4(11) . . . . ?
O24 W8 O20 W7 -33.7(12) . . . . ?
O24 W9 O23 W7 30.5(11) . . . . ?
O4 W1 O18 W3 135.4(11) . . . . ?
O4 W1 O15 W2 -136.4(11) . . . . ?
N5 N6 C8 N7 -0.4(15) . . . . ?
N5 C5 C4 C3 179.1(11) . . . . ?
N10 C13 C14 C15 -174.0(11) . . . . ?
N10 C13 C12 N11 173.7(10) . . . . ?
N10 N9 C10 N8 0.5(18) . . . . ?
O39 W9 O23 W7 -42.4(18) . . . . ?
O39 W10 O36 W12 -122.6(12) . . . . ?
O36 W12 O33 W6 33.5(12) . . . . ?
O36 W12 O26 W2 6.4(15) . . . . ?
O13 W7 O14 W1 -167.5(6) . . . . ?
O13 W7 O20 W8 135.2(12) . . . . ?
O11 W3 O18 W1 -134.8(11) . . . . ?
O11 W3 O17 W2 139.6(11) . . . . ?
O41 W10 O36 W12 -37.1(18) . . . . ?
O41 W11 O40 W9 67.6(8) . . . . ?
N6 N5 C9 N7 1.6(15) . . . . ?
N6 N5 C5 C6 23.7(17) . . . . ?
N6 N5 C5 C4 -154.3(11) . . . . ?
O5 W2 O15 W1 137.2(11) . . . . ?
N12 N13 C18 N14 0.7(15) . . . . ?
N12 C15 C16 N11 179.2(11) . . . . ?
O6 W8 O20 W7 -136.6(12) . . . . ?
O6 W8 O24 W9 133.3(11) . . . . ?
N13 N12 C15 C14 -20.6(16) . . . . ?
N13 N12 C15 C16 159.1(12) . . . . ?
N13 N12 C17 N14 -1.2(15) . . . . ?
N3 C3 C7 N4 171.1(12) . . . . ?
N3 C3 C4 C5 -174.2(11) . . . . ?
N3 N2 C2 N1 0.9(17) . . . . ?
C13 N10 N9 C10 -177.4(12) . . . . ?
C13 N10 C11 N8 176.0(12) . . . . ?
C13 C14 C15 N12 179.5(10) . . . . ?
C13 C14 C15 C16 -0.1(17) . . . . ?
C3 N3 N2 C2 -171.5(12) . . . . ?
C3 N3 C1 N1 170.0(13) . . . . ?
N9 N10 C13 C14 -174.6(11) . . . . ?
N9 N10 C13 C12 9.8(17) . . . . ?
N9 N10 C11 N8 -2.1(16) . . . . ?
C14 C13 C12 N11 -2.0(18) . . . . ?
C14 C15 C16 N11 -1.1(18) . . . . ?
O8 W10 O36 W12 136.6(12) . . . . ?
C6 N4 C7 C3 4.5(19) . . . . ?
C6 C5 C4 C3 1.2(18) . . . . ?
N4 C6 C5 N5 178.7(11) . . . . ?
N4 C6 C5 C4 -3(2) . . . . ?
C15 N12 N13 C18 173.7(11) . . . . ?
C15 N12 C17 N14 -174.0(11) . . . . ?
C17 N14 C18 N13 -1.4(16) . . . . ?
C17 N12 N13 C18 0.3(14) . . . . ?
C17 N12 C15 C14 151.5(12) . . . . ?
C17 N12 C15 C16 -28.8(19) . . . . ?
C11 N10 C13 C14 7(2) . . . . ?
C11 N10 C13 C12 -168.1(12) . . . . ?
C11 N10 N9 C10 0.9(15) . . . . ?
C11 N8 C10 N9 -1.7(18) . . . . ?
C18 N14 C17 N12 1.5(14) . . . . ?
C12 N11 C16 C15 0.8(18) . . . . ?
C12 C13 C14 C15 1.7(17) . . . . ?
N2 N3 C3 C7 -56.6(17) . . . . ?
N2 N3 C3 C4 121.2(13) . . . . ?
N2 N3 C1 N1 1.0(16) . . . . ?
C8 N7 C9 N5 -1.7(15) . . . . ?
C9 N5 N6 C8 -0.8(14) . . . . ?
C9 N5 C5 C6 -152.0(13) . . . . ?
C9 N5 C5 C4 30.0(19) . . . . ?
C9 N7 C8 N6 1.3(16) . . . . ?
O10 W5 O27 W4 133.7(12) . . . . ?
C16 N11 C12 C13 0.8(18) . . . . ?
C5 N5 N6 C8 -177.3(11) . . . . ?
C5 N5 C9 N7 177.8(11) . . . . ?
C5 C6 N4 C7 0.5(19) . . . . ?
C7 C3 C4 C5 3.5(18) . . . . ?
C1 N3 C3 C7 135.3(14) . . . . ?
C1 N3 C3 C4 -47(2) . . . . ?
C1 N3 N2 C2 -1.1(15) . . . . ?
C1 N1 C2 N2 -0.3(17) . . . . ?
C2 N1 C1 N3 -0.4(15) . . . . ?
C10 N8 C11 N10 2.2(16) . . . . ?
O9 W11 O40 W9 169.9(7) . . . . ?
O9 W11 O41 W10 -166.5(7) . . . . ?
O32 W6 O33 W12 -135.9(11) . . . . ?
O32 W6 O34 W10 137.9(10) . . . . ?
O7 W9 O23 W7 132.4(12) . . . . ?
O12 W4 O38 W11 135.8(12) . . . . ?
O12 W4 O38 W11B 117.9(15) . . . . ?
O12 W4 O19 W1 167.6(7) . . . . ?
C4 C3 C7 N4 -7(2) . . . . ?
